data_2203889
loop_
_publ_author_name
'Chebbi, Hammouda'
'Driss, Ahmed'

_publ_section_title
;
 Chromate d'\'ethyl\`enediammonium
;
_journal_issue 7
_journal_name_full 'Acta Crystallographica Section E'
_journal_page_first m904
_journal_page_last m906
_journal_paper_doi 10.1107/S1600536804012747
_journal_volume 60
_journal_year 2004
_chemical_formula_iupac '(C2 H10 N2) [Cr O4]'
_chemical_formula_moiety 'C2 H10 N2 2+ , Cr O4 2-'
_chemical_formula_sum 'C2 H10 Cr N2 O4'
_chemical_formula_weight 178.12
_chemical_name_systematic
;
ethylenediammonium chromate
;
_space_group_IT_number 19
_symmetry_cell_setting orthorhombic
_symmetry_space_group_name_Hall 'P 2ac 2ab'
_symmetry_space_group_name_H-M 'P 21 21 21'
_atom_sites_solution_hydrogens geom
_atom_sites_solution_primary direct
_atom_sites_solution_secondary difmap
_audit_creation_method SHELXL97
_cell_angle_alpha 90.00
_cell_angle_beta 90.00
_cell_angle_gamma 90.00
_cell_formula_units_Z 4
_cell_length_a 6.6778(13)
_cell_length_b 8.9040(17)
_cell_length_c 11.876(2)
_cell_measurement_reflns_used 25
_cell_measurement_temperature 293(2)
_cell_measurement_theta_max 15.13
_cell_measurement_theta_min 10.18
_cell_volume 706.1(2)
_computing_cell_refinement 'CAD-4 EXPRESS'
_computing_data_collection 'CAD-4 EXPRESS (Duisenberg, 1992; Mac\'i\<cek & Yordanov, 1992)'
_computing_data_reduction 'XCAD4 (Harms & Wocadlo, 1995)'
_computing_molecular_graphics 'ORTEPIII (Johnson & Burnett, 1997) et DIAMOND (Brandenburg, 1998)'
_computing_publication_material SHELXL97
_computing_structure_refinement 'SHELXL97 (Sheldrick, 1997)'
_computing_structure_solution 'SHELXS97 (Sheldrick, 1997)'
_diffrn_ambient_temperature 293(2)
_diffrn_measured_fraction_theta_full 0.999
_diffrn_measured_fraction_theta_max 0.999
_diffrn_measurement_device_type 'Enraf-Nonius CAD-4'
_diffrn_measurement_method \w/2\q
_diffrn_radiation_monochromator graphite
_diffrn_radiation_source 'fine-focus sealed tube'
_diffrn_radiation_type MoK\a
_diffrn_radiation_wavelength 0.71073
_diffrn_reflns_av_R_equivalents 0.0462
_diffrn_reflns_av_sigmaI/netI 0.0215
_diffrn_reflns_limit_h_max 8
_diffrn_reflns_limit_h_min -1
_diffrn_reflns_limit_k_max 11
_diffrn_reflns_limit_k_min 0
_diffrn_reflns_limit_l_max 15
_diffrn_reflns_limit_l_min 0
_diffrn_reflns_number 1167
_diffrn_reflns_theta_full 27.96
_diffrn_reflns_theta_max 27.96
_diffrn_reflns_theta_min 2.86
_diffrn_standards_decay_% 0.98
_diffrn_standards_interval_time 120
_diffrn_standards_number 2
_exptl_absorpt_coefficient_mu 1.574
_exptl_absorpt_correction_T_max 0.790
_exptl_absorpt_correction_T_min 0.607
_exptl_absorpt_correction_type '\y scan'
_exptl_absorpt_process_details '(North et al., 1968)'
_exptl_crystal_colour yellow
_exptl_crystal_density_diffrn 1.676
_exptl_crystal_density_meas ?
_exptl_crystal_density_method .
_exptl_crystal_description prism
_exptl_crystal_F_000 368
_exptl_crystal_size_max 0.35
_exptl_crystal_size_mid 0.27
_exptl_crystal_size_min 0.15
_refine_diff_density_max 0.288
_refine_diff_density_min -0.279
_refine_ls_extinction_coef 0.034(3)
_refine_ls_extinction_expression Fc^*^=kFc[1+0.001xFc^2^\l^3^/sin(2\q)]^-1/4^
_refine_ls_extinction_method 'SHELXL97 (Sheldrick, 1997)'
_refine_ls_goodness_of_fit_ref 1.132
_refine_ls_hydrogen_treatment mixed
_refine_ls_matrix_type full
_refine_ls_number_parameters 111
_refine_ls_number_reflns 1141
_refine_ls_number_restraints 2
_refine_ls_restrained_S_all 1.131
_refine_ls_R_factor_all 0.0257
_refine_ls_R_factor_gt 0.0225
_refine_ls_shift/su_max 0.001
_refine_ls_shift/su_mean 0.000
_refine_ls_structure_factor_coef Fsqd
_refine_ls_weighting_details 'calc w = 1/[\s^2^(Fo^2^)+(0.0364P)^2^+0.1776P] where P=(Fo^2^+2Fc^2^)/3'
_refine_ls_weighting_scheme calc
_refine_ls_wR_factor_gt 0.0656
_refine_ls_wR_factor_ref 0.0673
_reflns_number_gt 1076
_reflns_number_total 1141
_reflns_threshold_expression I>2\s(I)
_cod_data_source_file dn6139.cif
_cod_data_source_block I
_cod_database_code 2203889
_cod_database_fobs_code 2203889

loop_
_symmetry_equiv_pos_as_xyz
'x, y, z'
'-x+1/2, -y, z+1/2'
'x+1/2, -y+1/2, -z'
'-x, y+1/2, -z+1/2'

loop_
_atom_site_label
_atom_site_fract_x
_atom_site_fract_y
_atom_site_fract_z
_atom_site_U_iso_or_equiv
_atom_site_adp_type
_atom_site_calc_flag
_atom_site_refinement_flags
_atom_site_occupancy
_atom_site_type_symbol
Cr 0.17097(6) 0.48771(4) 0.60978(3) 0.02252(14) Uani d . 1 Cr
O1 -0.0566(3) 0.5515(3) 0.6077(2) 0.0413(5) Uani d . 1 O
O2 0.3272(3) 0.63750(18) 0.60783(15) 0.0269(4) Uani d . 1 O
O3 0.2139(3) 0.3897(2) 0.72717(15) 0.0337(5) Uani d . 1 O
O4 0.2161(4) 0.3827(2) 0.49964(16) 0.0381(5) Uani d . 1 O
N1 -0.0498(4) 0.3830(3) 0.9090(2) 0.0262(5) Uani d . 1 N
N2 -0.4612(4) 0.6425(3) 0.8120(2) 0.0297(5) Uani d D 1 N
C1 -0.3386(4) 0.5036(3) 0.8198(2) 0.0286(5) Uani d . 1 C
H11 -0.2858 0.4786 0.7461 0.046(10) Uiso calc R 1 H
H12 -0.4221 0.4208 0.8447 0.032(9) Uiso calc R 1 H
C2 -0.1668(4) 0.5251(3) 0.9020(2) 0.0272(5) Uani d . 1 C
H21 -0.0811 0.6062 0.8766 0.038(9) Uiso calc R 1 H
H22 -0.2188 0.5512 0.9757 0.039(9) Uiso calc R 1 H
H1A 0.028(6) 0.377(4) 0.966(3) 0.036(9) Uiso d . 1 H
H1B -0.132(6) 0.305(4) 0.911(3) 0.035(9) Uiso d . 1 H
H1C 0.041(5) 0.371(4) 0.851(3) 0.034(9) Uiso d . 1 H
H2A -0.378(4) 0.714(3) 0.809(3) 0.030(8) Uiso d D 1 H
H2B -0.526(6) 0.649(4) 0.880(3) 0.044(10) Uiso d . 1 H
H2C -0.533(8) 0.637(6) 0.750(3) 0.089(17) Uiso d D 1 H

loop_
_atom_site_aniso_label
_atom_site_aniso_U_11
_atom_site_aniso_U_22
_atom_site_aniso_U_33
_atom_site_aniso_U_12
_atom_site_aniso_U_13
_atom_site_aniso_U_23
Cr 0.0236(2) 0.02180(18) 0.02219(19) -0.00060(15) 0.00038(16) 0.00056(15)
O1 0.0248(10) 0.0463(11) 0.0529(12) 0.0033(9) -0.0011(10) 0.0029(12)
O2 0.0281(9) 0.0235(7) 0.0293(8) -0.0018(7) 0.0002(10) 0.0012(7)
O3 0.0428(12) 0.0315(9) 0.0266(9) 0.0045(10) 0.0041(9) 0.0065(7)
O4 0.0491(13) 0.0357(10) 0.0294(9) -0.0023(11) -0.0001(10) -0.0086(8)
N1 0.0265(11) 0.0243(10) 0.0279(11) -0.0013(9) -0.0022(10) 0.0002(9)
N2 0.0284(12) 0.0267(11) 0.0340(12) -0.0026(10) -0.0054(11) 0.0022(10)
C1 0.0296(12) 0.0266(11) 0.0295(11) -0.0041(16) -0.0017(11) -0.0019(10)
C2 0.0278(12) 0.0245(10) 0.0293(11) 0.0033(13) -0.0036(12) -0.0017(10)

loop_
_atom_type_symbol
_atom_type_description
_atom_type_scat_dispersion_real
_atom_type_scat_dispersion_imag
_atom_type_scat_source
C C 0.0033 0.0016 'International Tables Vol C Tables 4.2.6.8 and 6.1.1.4'
H H 0.0000 0.0000 'International Tables Vol C Tables 4.2.6.8 and 6.1.1.4'
Cr Cr 0.3209 0.6236 'International Tables Vol C Tables 4.2.6.8 and 6.1.1.4'
N N 0.0061 0.0033 'International Tables Vol C Tables 4.2.6.8 and 6.1.1.4'
O O 0.0106 0.0060 'International Tables Vol C Tables 4.2.6.8 and 6.1.1.4'

loop_
_geom_angle_atom_site_label_1
_geom_angle_atom_site_label_2
_geom_angle_atom_site_label_3
_geom_angle
_geom_angle_publ_flag
O1 Cr O4 111.10(10) y
O1 Cr O3 110.90(10) y
O4 Cr O3 109.70(10) y
O1 Cr O2 107.50(10) y
O4 Cr O2 109.00(10) y
O3 Cr O2 108.50(10) y
C2 N1 H1A 115(2) n
C2 N1 H1B 110(2) n
H1A N1 H1B 108(3) n
C2 N1 H1C 114(2) n
H1A N1 H1C 100(3) n
H1B N1 H1C 110(3) n
C1 N2 H2A 105(2) n
C1 N2 H2B 105(2) n
H2A N2 H2B 107(3) n
C1 N2 H2C 108(4) n
H2A N2 H2C 111(4) n
H2B N2 H2C 119(4) n
N2 C1 C2 110.6(2) y
N2 C1 H11 109.5 n
C2 C1 H11 109.5 n
N2 C1 H12 109.5 n
C2 C1 H12 109.5 n
H11 C1 H12 108.1 n
N1 C2 C1 109.0(2) y
N1 C2 H21 109.9 n
C1 C2 H21 109.9 n
N1 C2 H22 109.9 n
C1 C2 H22 109.9 n
H21 C2 H22 108.3 n

loop_
_geom_bond_atom_site_label_1
_geom_bond_atom_site_label_2
_geom_bond_distance
_geom_bond_publ_flag
Cr O1 1.623(2) y
Cr O4 1.636(2) y
Cr O3 1.670(2) y
Cr O2 1.693(2) y
N1 C2 1.489(3) y
N1 H1A 0.85(4) n
N1 H1B 0.88(4) n
N1 H1C 0.92(4) n
N2 C1 1.486(3) y
N2 H2A 0.85(3) n
N2 H2B 0.92(4) n
N2 H2C 0.88(2) n
C1 C2 1.518(4) y
C1 H11 0.9700 n
C1 H12 0.9700 n
C2 H21 0.9700 n
C2 H22 0.9700 n

loop_
_geom_hbond_atom_site_label_D
_geom_hbond_atom_site_label_H
_geom_hbond_atom_site_label_A
_geom_hbond_site_symmetry_A
_geom_hbond_distance_DH
_geom_hbond_distance_HA
_geom_hbond_distance_DA
_geom_hbond_angle_DHA
N1 H1A O2 2_565 0.86(4) 1.95(4) 2.796(3) 171(4)
N2 H2A O3 4_556 0.85(3) 1.95(3) 2.789(3) 170(4)
N1 H1B O1 4_546 0.89(4) 2.57(4) 3.046(4) 112(3)
N1 H1B O2 4_546 0.89(4) 1.99(4) 2.873(3) 170(4)
N2 H2B O4 2_465 0.92(4) 1.91(4) 2.813(3) 165(3)
N1 H1C O3 1_555 0.92(3) 1.88(3) 2.787(3) 167(3)
N2 H2C O2 1_455 0.92(3) 1.93(4) 2.807(3) 175(3)

loop_
_cod_related_entry_id
_cod_related_entry_database
_cod_related_entry_code
1 ChemSpider 30654752
